data_7701032
loop_
_publ_author_name
'Cuevas-Ch\'avez, Cynthia A'
'Vendier, Laure'
'Sabo-Etienne, Sylviane'
'Montiel-Palma, Virginia'

_publ_section_title
;
 Iridium complexes featuring a tridentate SiPSi ligand: from dimeric to
 monomeric 14, 16 or 18-electron species.
;
_journal_issue 37
_journal_name_full 'Dalton transactions (Cambridge, England : 2003)'
_journal_page_first 14010
_journal_page_last 14018
_journal_paper_doi 10.1039/c9dt03136g
_journal_volume 48
_journal_year 2019
_chemical_compound_source 'synthesis as described'
_chemical_formula_moiety 'C42 H44 Cl Ir P2 Si2, 2(C4 H8 O)'
_chemical_formula_sum 'C50 H60 Cl Ir O2 P2 Si2'
_chemical_formula_weight 1038.77
_space_group_IT_number 14
_space_group_name_Hall '-P 2ybc'
_space_group_name_H-M_alt 'P 1 21/c 1'
_symmetry_cell_setting monoclinic
_symmetry_Int_Tables_number 14
_symmetry_space_group_name_Hall '-P 2ybc'
_symmetry_space_group_name_H-M 'P 1 21/c 1'
_atom_sites_solution_hydrogens geom
_audit_creation_date 2017-12-08T15:27:47-00:00
_audit_creation_method 'WinGX routine CIF_UPDATE'
_audit_update_record
;
2019-07-08 deposited with the CCDC.    2019-08-29 downloaded from the CCDC.
;
_cell_angle_alpha 90
_cell_angle_beta 102.638(3)
_cell_angle_gamma 90
_cell_formula_units_Z 4
_cell_length_a 10.2493(14)
_cell_length_b 22.784(3)
_cell_length_c 19.998(3)
_cell_measurement_reflns_used 9606
_cell_measurement_temperature 100(2)
_cell_measurement_theta_max 30.56
_cell_measurement_theta_min 2.26
_cell_measurement_wavelength 0.71073
_cell_volume 4556.8(11)
_computing_structure_refinement 'SHELXL-2016/4 (Sheldrick, 2016)'
_diffrn_ambient_temperature 100(2)
_diffrn_measured_fraction_theta_full 0.998
_diffrn_measured_fraction_theta_max 0.998
_diffrn_measurement_device_type 'Bruker Kappa APEX II'
_diffrn_measurement_method \w-\f
_diffrn_radiation_monochromator graphite
_diffrn_radiation_source micro-source
_diffrn_radiation_type MoK\a
_diffrn_radiation_wavelength 0.71073
_diffrn_reflns_av_R_equivalents 0.0419
_diffrn_reflns_av_unetI/netI 0.02
_diffrn_reflns_limit_h_max 12
_diffrn_reflns_limit_h_min -12
_diffrn_reflns_limit_k_max 28
_diffrn_reflns_limit_k_min -28
_diffrn_reflns_limit_l_max 24
_diffrn_reflns_limit_l_min -24
_diffrn_reflns_number 88526
_diffrn_reflns_theta_full 25.242
_diffrn_reflns_theta_max 26.371
_diffrn_reflns_theta_min 1.374
_diffrn_standards_decay_% 0
_diffrn_standards_interval_count 0
_diffrn_standards_interval_time 0
_diffrn_standards_number 0
_exptl_absorpt_coefficient_mu 3.151
_exptl_absorpt_correction_T_max 0.7461
_exptl_absorpt_correction_T_min 0.6675
_exptl_absorpt_correction_type multi-scan
_exptl_absorpt_process_details
;
        [c.f. r.h. blessing, acta cryst. (1995), a51, 33-38]
;
_exptl_crystal_colour orange
_exptl_crystal_density_diffrn 1.514
_exptl_crystal_density_method 'not measured'
_exptl_crystal_description block
_exptl_crystal_F_000 2112
_exptl_crystal_size_max 0.18
_exptl_crystal_size_mid 0.14
_exptl_crystal_size_min 0.09
_refine_diff_density_max 0.663
_refine_diff_density_min -0.748
_refine_diff_density_rms 0.075
_refine_ls_extinction_method none
_refine_ls_goodness_of_fit_ref 1.175
_refine_ls_hydrogen_treatment constr
_refine_ls_matrix_type full
_refine_ls_number_parameters 527
_refine_ls_number_reflns 9289
_refine_ls_number_restraints 0
_refine_ls_restrained_S_all 1.175
_refine_ls_R_factor_all 0.0223
_refine_ls_R_factor_gt 0.0208
_refine_ls_shift/su_max 0.007
_refine_ls_shift/su_mean 0
_refine_ls_structure_factor_coef Fsqd
_refine_ls_weighting_details 'w=1/[\s^2^(Fo^2^)+7.9453P] where P=(Fo^2^+2Fc^2^)/3'
_refine_ls_weighting_scheme calc
_refine_ls_wR_factor_gt 0.0454
_refine_ls_wR_factor_ref 0.0458
_reflns_Friedel_coverage 0
_reflns_number_gt 8863
_reflns_number_total 9289
_reflns_threshold_expression 'I > 2\s(I)'
_cod_data_source_file c9dt03136g2.cif
_cod_data_source_block cynthia071217
_cod_depositor_comments 'Adding full bibliography for 7701029--7701035.cif.'
_cod_original_sg_symbol_H-M 'P 21/c'
_cod_database_code 7701032

loop_
_symmetry_equiv_pos_as_xyz
'x, y, z'
'-x, y+1/2, -z+1/2'
'-x, -y, -z'
'x, -y-1/2, z-1/2'

loop_
_atom_site_label
_atom_site_type_symbol
_atom_site_fract_x
_atom_site_fract_y
_atom_site_fract_z
_atom_site_U_iso_or_equiv
_atom_site_adp_type
_atom_site_occupancy
_atom_site_site_symmetry_order
_atom_site_calc_flag
_atom_site_refinement_flags_posn
_atom_site_refinement_flags_adp
C1 C 0.0222(3) 0.80868(15) 0.42351(17) 0.0342(7) Uani 1 1 d . .
H1A H -0.04788 0.836385 0.430725 0.041 Uiso 1 1 calc R U
H1B H -0.019074 0.769725 0.4114 0.041 Uiso 1 1 calc R U
C2 C 0.0886(3) 0.83063(17) 0.36800(17) 0.0385(8) Uani 1 1 d . .
H2A H 0.027641 0.856369 0.335477 0.046 Uiso 1 1 calc R U
H2B H 0.116756 0.797498 0.342365 0.046 Uiso 1 1 calc R U
C3 C 0.2097(3) 0.86490(15) 0.40689(18) 0.0365(8) Uani 1 1 d . .
H3A H 0.29386 0.848801 0.397824 0.044 Uiso 1 1 calc R U
H3B H 0.202885 0.906963 0.394196 0.044 Uiso 1 1 calc R U
O2 O 0.1272(2) 0.80489(10) 0.48338(12) 0.0376(6) Uani 1 1 d . .
C5 C 0.6714(3) 0.52052(13) 0.17412(15) 0.0237(6) Uani 1 1 d . .
H3 H 0.65269 0.482441 0.192814 0.036 Uiso 1 1 calc R U
H4 H 0.748629 0.538647 0.20475 0.036 Uiso 1 1 calc R U
H5 H 0.690977 0.514842 0.128736 0.036 Uiso 1 1 calc R U
C6 C 0.3962(3) 0.53218(11) 0.09314(12) 0.0157(5) Uani 1 1 d . .
H27 H 0.310138 0.553571 0.085025 0.019 Uiso 1 1 calc R U
H28 H 0.430773 0.534512 0.050687 0.019 Uiso 1 1 calc R U
C7 C 0.3727(2) 0.46957(11) 0.10799(12) 0.0133(5) Uani 1 1 d . .
C8 C 0.4168(3) 0.42430(11) 0.07110(13) 0.0174(5) Uani 1 1 d . .
H26 H 0.464288 0.433917 0.036778 0.021 Uiso 1 1 calc R U
C9 C 0.3932(3) 0.36622(12) 0.08322(13) 0.0182(5) Uani 1 1 d . .
H25 H 0.424319 0.336397 0.05739 0.022 Uiso 1 1 calc R U
C10 C 0.3240(3) 0.35116(11) 0.13305(13) 0.0178(5) Uani 1 1 d . .
H6 H 0.304376 0.311192 0.140162 0.021 Uiso 1 1 calc R U
C11 C 0.2838(2) 0.39471(11) 0.17233(13) 0.0147(5) Uani 1 1 d . .
H24 H 0.238568 0.384433 0.20734 0.018 Uiso 1 1 calc R U
C12 C 0.3093(2) 0.45379(11) 0.16094(12) 0.0122(5) Uani 1 1 d . .
C13 C 0.1072(2) 0.54000(11) 0.15441(12) 0.0126(5) Uani 1 1 d . .
C14 C 0.0285(3) 0.50304(12) 0.10632(14) 0.0202(6) Uani 1 1 d . .
H11 H 0.049778 0.462492 0.105753 0.024 Uiso 1 1 calc R U
C15 C -0.0801(3) 0.52485(13) 0.05956(14) 0.0218(6) Uani 1 1 d . .
H7 H -0.13349 0.499071 0.027454 0.026 Uiso 1 1 calc R U
C16 C -0.1120(3) 0.58358(13) 0.05897(13) 0.0204(5) Uani 1 1 d . .
H8 H -0.185295 0.598509 0.025802 0.024 Uiso 1 1 calc R U
C17 C -0.0364(3) 0.62068(12) 0.10701(15) 0.0232(6) Uani 1 1 d . .
H9 H -0.058934 0.661103 0.107417 0.028 Uiso 1 1 calc R U
C18 C 0.0723(3) 0.59903(12) 0.15465(14) 0.0189(5) Uani 1 1 d . .
H10 H 0.12329 0.624742 0.187714 0.023 Uiso 1 1 calc R U
C19 C 0.2039(2) 0.47210(10) 0.28040(12) 0.0130(5) Uani 1 1 d . .
C20 C 0.0703(3) 0.46925(11) 0.28394(14) 0.0168(5) Uani 1 1 d . .
H23 H 0.004171 0.487429 0.249452 0.02 Uiso 1 1 calc R U
C21 C 0.0328(3) 0.43980(12) 0.33791(15) 0.0217(6) Uani 1 1 d . .
H22 H -0.058738 0.437547 0.339999 0.026 Uiso 1 1 calc R U
C22 C 0.1296(3) 0.41392(12) 0.38835(14) 0.0231(6) Uani 1 1 d . .
H12 H 0.104466 0.394153 0.425442 0.028 Uiso 1 1 calc R U
C23 C 0.2630(3) 0.41671(12) 0.38497(13) 0.0200(5) Uani 1 1 d . .
H21 H 0.32834 0.398623 0.41993 0.024 Uiso 1 1 calc R U
C24 C 0.3035(3) 0.44548(11) 0.33140(13) 0.0148(5) Uani 1 1 d . .
C25 C 0.4482(3) 0.44821(11) 0.32844(13) 0.0166(5) Uani 1 1 d . .
H13 H 0.458168 0.430604 0.28458 0.02 Uiso 1 1 calc R U
H20 H 0.499491 0.423555 0.365859 0.02 Uiso 1 1 calc R U
C26 C 0.5196(4) 0.55039(13) 0.42329(15) 0.0353(8) Uani 1 1 d . .
H14 H 0.567093 0.522563 0.457463 0.053 Uiso 1 1 calc R U
H15 H 0.426115 0.553254 0.427141 0.053 Uiso 1 1 calc R U
H16 H 0.561965 0.58907 0.431278 0.053 Uiso 1 1 calc R U
C27 C 0.7061(3) 0.50527(18) 0.33977(19) 0.0433(10) Uani 1 1 d . .
H17 H 0.712906 0.482669 0.298979 0.065 Uiso 1 1 calc R U
H18 H 0.740685 0.481793 0.380897 0.065 Uiso 1 1 calc R U
H19 H 0.758617 0.541409 0.341555 0.065 Uiso 1 1 calc R U
C28 C 0.5700(3) 0.63650(12) 0.12013(13) 0.0190(5) Uani 1 1 d . .
H29 H 0.503815 0.667698 0.119296 0.028 Uiso 1 1 calc R U
H30 H 0.572955 0.625661 0.073063 0.028 Uiso 1 1 calc R U
H31 H 0.658227 0.650497 0.144144 0.028 Uiso 1 1 calc R U
C29 C 0.6657(3) 0.69935(11) 0.26674(12) 0.0145(5) Uani 1 1 d . .
C30 C 0.6822(3) 0.75277(11) 0.23574(13) 0.0178(5) Uani 1 1 d . .
H36 H 0.60957 0.77955 0.224707 0.021 Uiso 1 1 calc R U
C31 C 0.8053(3) 0.76700(12) 0.22086(14) 0.0223(6) Uani 1 1 d . .
H32 H 0.815963 0.803344 0.199393 0.027 Uiso 1 1 calc R U
C32 C 0.9115(3) 0.72850(13) 0.23720(15) 0.0252(6) Uani 1 1 d . .
H35 H 0.995226 0.738557 0.22734 0.03 Uiso 1 1 calc R U
C33 C 0.8961(3) 0.67524(13) 0.26794(15) 0.0234(6) Uani 1 1 d . .
H33 H 0.969243 0.648779 0.279339 0.028 Uiso 1 1 calc R U
C34 C 0.7736(3) 0.66075(12) 0.28198(13) 0.0185(5) Uani 1 1 d . .
H34 H 0.762959 0.623887 0.30234 0.022 Uiso 1 1 calc R U
C35 C 0.3885(2) 0.73112(11) 0.24428(12) 0.0135(5) Uani 1 1 d . .
C36 C 0.3720(3) 0.78792(11) 0.26802(14) 0.0181(5) Uani 1 1 d . .
H37 H 0.425623 0.800808 0.310395 0.022 Uiso 1 1 calc R U
C37 C 0.2780(3) 0.82527(12) 0.22993(15) 0.0223(6) Uani 1 1 d . .
H41 H 0.267745 0.863771 0.246279 0.027 Uiso 1 1 calc R U
C38 C 0.1985(3) 0.80713(13) 0.16821(14) 0.0232(6) Uani 1 1 d . .
H40 H 0.133588 0.832988 0.142606 0.028 Uiso 1 1 calc R U
C39 C 0.2138(3) 0.75115(12) 0.14389(14) 0.0221(6) Uani 1 1 d . .
H38 H 0.159987 0.738566 0.101442 0.027 Uiso 1 1 calc R U
C40 C 0.3082(3) 0.71368(12) 0.18182(13) 0.0170(5) Uani 1 1 d . .
H39 H 0.318353 0.675353 0.164977 0.02 Uiso 1 1 calc R U
C41 C 0.5398(3) 0.69937(10) 0.38013(13) 0.0135(5) Uani 1 1 d . .
C42 C 0.4337(3) 0.71473(11) 0.41025(13) 0.0164(5) Uani 1 1 d . .
H46 H 0.345332 0.716422 0.382986 0.02 Uiso 1 1 calc R U
C43 C 0.4565(3) 0.72756(11) 0.47987(14) 0.0206(6) Uani 1 1 d . .
H45 H 0.383743 0.737893 0.499871 0.025 Uiso 1 1 calc R U
C44 C 0.5854(3) 0.72535(12) 0.52035(14) 0.0231(6) Uani 1 1 d . .
H44 H 0.600807 0.733797 0.567951 0.028 Uiso 1 1 calc R U
C45 C 0.6908(3) 0.71077(12) 0.49081(14) 0.0228(6) Uani 1 1 d . .
H43 H 0.779172 0.709778 0.518148 0.027 Uiso 1 1 calc R U
C46 C 0.6688(3) 0.69757(11) 0.42156(13) 0.0179(5) Uani 1 1 d . .
H42 H 0.742147 0.68718 0.402029 0.021 Uiso 1 1 calc R U
C47 C -0.1228(3) 0.16256(14) 0.02446(16) 0.0337(7) Uani 1 1 d . .
H47A H -0.139801 0.196312 -0.007443 0.04 Uiso 1 1 calc R U
H47B H -0.137418 0.175282 0.069585 0.04 Uiso 1 1 calc R U
C48 C -0.2138(3) 0.11230(14) -0.00291(16) 0.0316(7) Uani 1 1 d . .
H51 H -0.237462 0.112568 -0.053633 0.038 Uiso 1 1 calc R U
H52 H -0.296761 0.113517 0.01474 0.038 Uiso 1 1 calc R U
C49 C -0.1294(5) 0.05902(17) 0.0241(2) 0.0657(15) Uani 1 1 d . .
H48 H -0.168088 0.0374 0.058104 0.079 Uiso 1 1 calc R U
H50 H -0.121615 0.032047 -0.013636 0.079 Uiso 1 1 calc R U
C50 C 0.0048(5) 0.0850(2) 0.0571(2) 0.0689(16) Uani 1 1 d . .
H50A H 0.015822 0.086373 0.107495 0.083 Uiso 1 1 calc R U
H50B H 0.077858 0.060911 0.04622 0.083 Uiso 1 1 calc R U
SI1 Si 0.52126(7) 0.56974(3) 0.16654(3) 0.01214(13) Uani 1 1 d . .
SI2 Si 0.52646(7) 0.52429(3) 0.33574(4) 0.01474(14) Uani 1 1 d . .
P1 P 0.50933(6) 0.67793(3) 0.28949(3) 0.01077(12) Uani 1 1 d . .
P2 P 0.25844(6) 0.51219(3) 0.21271(3) 0.01024(12) Uani 1 1 d . .
CL1 Cl 0.23791(6) 0.61568(3) 0.31963(3) 0.01746(12) Uani 1 1 d . .
IR1 Ir 0.40471(2) 0.58777(2) 0.25461(2) 0.00921(3) Uani 1 1 d . .
O1 O 0.0086(3) 0.14188(15) 0.03082(14) 0.0546(8) Uani 1 1 d . .
C4 C 0.2029(3) 0.85630(14) 0.48137(17) 0.0343(8) Uani 1 1 d . .
H4A H 0.293814 0.851797 0.510449 0.041 Uiso 1 1 calc R U
H4B H 0.159226 0.89039 0.498041 0.041 Uiso 1 1 calc R U

loop_
_atom_site_aniso_label
_atom_site_aniso_U_11
_atom_site_aniso_U_22
_atom_site_aniso_U_33
_atom_site_aniso_U_23
_atom_site_aniso_U_13
_atom_site_aniso_U_12
C1 0.0256(16) 0.0357(18) 0.0364(18) 0.0024(14) -0.0035(14) -0.0018(14)
C2 0.0311(18) 0.055(2) 0.0269(17) -0.0049(15) 0.0000(14) -0.0016(16)
C3 0.0281(17) 0.0327(18) 0.051(2) -0.0079(15) 0.0128(15) -0.0015(14)
O2 0.0469(14) 0.0258(11) 0.0317(12) 0.0053(9) -0.0096(11) -0.0015(10)
C5 0.0205(14) 0.0270(15) 0.0256(15) -0.0030(12) 0.0096(12) 0.0062(12)
C6 0.0211(13) 0.0172(13) 0.0100(12) -0.0003(10) 0.0062(10) -0.0015(10)
C7 0.0111(12) 0.0153(12) 0.0126(12) -0.0018(9) 0.0009(9) -0.0006(9)
C8 0.0174(13) 0.0208(13) 0.0147(12) -0.0049(10) 0.0054(10) -0.0003(10)
C9 0.0195(13) 0.0183(13) 0.0158(13) -0.0045(10) 0.0018(10) 0.0060(11)
C10 0.0194(13) 0.0118(12) 0.0201(13) 0.0005(10) -0.0002(11) 0.0012(10)
C11 0.0132(12) 0.0152(12) 0.0152(12) 0.0014(10) 0.0017(10) 0.0000(9)
C12 0.0114(12) 0.0134(12) 0.0111(11) -0.0018(9) 0.0009(9) 0.0005(9)
C13 0.0088(11) 0.0169(12) 0.0120(12) 0.0011(9) 0.0022(9) 0.0007(9)
C14 0.0195(14) 0.0167(13) 0.0228(14) -0.0037(11) 0.0012(11) -0.0008(11)
C15 0.0164(13) 0.0270(15) 0.0195(14) -0.0061(11) -0.0018(11) -0.0041(11)
C16 0.0145(12) 0.0288(15) 0.0166(13) 0.0043(11) 0.0005(10) 0.0038(11)
C17 0.0222(14) 0.0171(13) 0.0280(15) 0.0013(11) 0.0006(12) 0.0057(11)
C18 0.0165(13) 0.0189(13) 0.0194(13) -0.0014(10) -0.0005(10) 0.0023(10)
C19 0.0167(12) 0.0111(11) 0.0118(12) -0.0011(9) 0.0048(10) -0.0017(9)
C20 0.0157(13) 0.0160(12) 0.0197(13) -0.0007(10) 0.0062(10) -0.0005(10)
C21 0.0204(14) 0.0196(13) 0.0295(15) -0.0006(12) 0.0153(12) -0.0032(11)
C22 0.0328(15) 0.0188(13) 0.0211(14) 0.0016(11) 0.0137(12) -0.0060(12)
C23 0.0279(14) 0.0149(12) 0.0162(13) 0.0027(10) 0.0026(11) -0.0021(11)
C24 0.0174(13) 0.0116(12) 0.0149(12) -0.0011(10) 0.0024(10) -0.0023(10)
C25 0.0164(13) 0.0159(12) 0.0155(12) 0.0037(10) -0.0011(10) 0.0023(10)
C26 0.066(2) 0.0210(15) 0.0142(14) 0.0023(12) -0.0009(14) 0.0071(15)
C27 0.0130(15) 0.062(2) 0.051(2) 0.0396(19) -0.0010(14) 0.0030(15)
C28 0.0261(14) 0.0188(13) 0.0143(13) -0.0024(10) 0.0095(11) -0.0069(11)
C29 0.0167(13) 0.0176(12) 0.0105(12) -0.0043(9) 0.0057(10) -0.0051(10)
C30 0.0239(14) 0.0142(12) 0.0159(12) -0.0030(10) 0.0055(11) -0.0006(10)
C31 0.0284(15) 0.0191(13) 0.0226(14) -0.0035(11) 0.0126(12) -0.0084(11)
C32 0.0179(14) 0.0345(16) 0.0266(15) -0.0095(12) 0.0121(12) -0.0112(12)
C33 0.0134(13) 0.0318(16) 0.0246(15) -0.0028(12) 0.0035(11) 0.0021(11)
C34 0.0189(13) 0.0198(13) 0.0168(13) 0.0005(10) 0.0041(10) -0.0001(11)
C35 0.0133(12) 0.0129(11) 0.0149(12) 0.0023(9) 0.0046(10) 0.0008(9)
C36 0.0190(13) 0.0158(13) 0.0196(13) -0.0012(10) 0.0048(11) -0.0009(10)
C37 0.0275(15) 0.0141(13) 0.0266(15) 0.0015(11) 0.0084(12) 0.0039(11)
C38 0.0239(15) 0.0246(15) 0.0212(14) 0.0074(11) 0.0055(11) 0.0090(12)
C39 0.0233(14) 0.0253(14) 0.0158(13) 0.0023(11) 0.0002(11) 0.0040(12)
C40 0.0196(13) 0.0170(13) 0.0146(12) -0.0003(10) 0.0040(10) 0.0034(10)
C41 0.0188(13) 0.0085(11) 0.0131(12) -0.0005(9) 0.0031(10) -0.0015(9)
C42 0.0191(13) 0.0133(12) 0.0172(13) -0.0019(10) 0.0049(10) -0.0042(10)
C43 0.0294(15) 0.0148(13) 0.0207(14) -0.0024(10) 0.0125(12) -0.0026(11)
C44 0.0396(17) 0.0162(13) 0.0124(12) -0.0015(10) 0.0031(12) -0.0004(12)
C45 0.0278(15) 0.0193(13) 0.0174(13) 0.0015(11) -0.0037(11) 0.0002(11)
C46 0.0201(13) 0.0159(13) 0.0173(13) 0.0001(10) 0.0036(11) 0.0000(10)
C47 0.047(2) 0.0307(17) 0.0265(16) 0.0012(13) 0.0151(15) -0.0025(15)
C48 0.0372(18) 0.0297(16) 0.0285(16) 0.0048(13) 0.0087(14) 0.0000(14)
C49 0.112(4) 0.0254(19) 0.043(2) -0.0078(17) -0.020(2) 0.018(2)
C50 0.066(3) 0.097(4) 0.036(2) -0.026(2) -0.0067(19) 0.058(3)
SI1 0.0139(3) 0.0118(3) 0.0122(3) -0.0002(2) 0.0060(3) -0.0002(3)
SI2 0.0128(3) 0.0159(3) 0.0141(3) 0.0046(3) -0.0003(3) -0.0013(3)
P1 0.0106(3) 0.0112(3) 0.0108(3) -0.0006(2) 0.0029(2) 0.0002(2)
P2 0.0101(3) 0.0107(3) 0.0101(3) -0.0002(2) 0.0028(2) 0.0001(2)
CL1 0.0134(3) 0.0222(3) 0.0186(3) -0.0073(2) 0.0075(2) -0.0017(2)
IR1 0.00914(5) 0.01007(5) 0.00868(5) 0.00004(4) 0.00253(3) 0.00051(4)
O1 0.0377(15) 0.083(2) 0.0473(16) -0.0160(15) 0.0188(13) -0.0007(15)
C4 0.0330(18) 0.0248(16) 0.0377(18) -0.0096(14) -0.0086(14) 0.0008(13)

loop_
_atom_type_symbol
_atom_type_description
_atom_type_scat_dispersion_real
_atom_type_scat_dispersion_imag
_atom_type_scat_source
C C 0.0033 0.0016 'International Tables Vol C Tables 4.2.6.8 and 6.1.1.4'
H H 0 0 'International Tables Vol C Tables 4.2.6.8 and 6.1.1.4'
Si Si 0.0817 0.0704 'International Tables Vol C Tables 4.2.6.8 and 6.1.1.4'
P P 0.1023 0.0942 'International Tables Vol C Tables 4.2.6.8 and 6.1.1.4'
Cl Cl 0.1484 0.1585 'International Tables Vol C Tables 4.2.6.8 and 6.1.1.4'
Ir Ir -1.4442 7.9887 'International Tables Vol C Tables 4.2.6.8 and 6.1.1.4'
O O 0.0106 0.006 'International Tables Vol C Tables 4.2.6.8 and 6.1.1.4'

loop_
_geom_angle_atom_site_label_1
_geom_angle_atom_site_label_2
_geom_angle_atom_site_label_3
_geom_angle
O2 C1 C2 105.0(3)
O2 C1 H1A 110.8
C2 C1 H1A 110.8
O2 C1 H1B 110.8
C2 C1 H1B 110.8
H1A C1 H1B 108.8
C1 C2 C3 104.0(3)
C1 C2 H2A 111
C3 C2 H2A 111
C1 C2 H2B 111
C3 C2 H2B 111
H2A C2 H2B 109
C4 C3 C2 103.1(3)
C4 C3 H3A 111.1
C2 C3 H3A 111.1
C4 C3 H3B 111.1
C2 C3 H3B 111.1
H3A C3 H3B 109.1
C4 O2 C1 104.2(2)
SI1 C5 H3 109.5
SI1 C5 H4 109.5
H3 C5 H4 109.5
SI1 C5 H5 109.5
H3 C5 H5 109.5
H4 C5 H5 109.5
C7 C6 SI1 112.59(17)
C7 C6 H27 109.1
SI1 C6 H27 109.1
C7 C6 H28 109.1
SI1 C6 H28 109.1
H27 C6 H28 107.8
C8 C7 C12 117.7(2)
C8 C7 C6 121.1(2)
C12 C7 C6 121.2(2)
C9 C8 C7 121.8(2)
C9 C8 H26 119.1
C7 C8 H26 119.1
C8 C9 C10 120.1(2)
C8 C9 H25 119.9
C10 C9 H25 119.9
C11 C10 C9 119.6(2)
C11 C10 H6 120.2
C9 C10 H6 120.2
C10 C11 C12 120.6(2)
C10 C11 H24 119.7
C12 C11 H24 119.7
C11 C12 C7 120.2(2)
C11 C12 P2 121.38(19)
C7 C12 P2 118.44(18)
C18 C13 C14 118.4(2)
C18 C13 P2 120.87(19)
C14 C13 P2 120.7(2)
C15 C14 C13 120.6(3)
C15 C14 H11 119.7
C13 C14 H11 119.7
C16 C15 C14 120.7(3)
C16 C15 H7 119.7
C14 C15 H7 119.7
C15 C16 C17 119.5(2)
C15 C16 H8 120.2
C17 C16 H8 120.2
C16 C17 C18 120.2(3)
C16 C17 H9 119.9
C18 C17 H9 119.9
C17 C18 C13 120.6(2)
C17 C18 H10 119.7
C13 C18 H10 119.7
C20 C19 C24 120.5(2)
C20 C19 P2 121.9(2)
C24 C19 P2 117.53(19)
C19 C20 C21 120.3(3)
C19 C20 H23 119.9
C21 C20 H23 119.9
C22 C21 C20 119.7(3)
C22 C21 H22 120.2
C20 C21 H22 120.2
C21 C22 C23 120.2(2)
C21 C22 H12 119.9
C23 C22 H12 119.9
C22 C23 C24 121.5(3)
C22 C23 H21 119.3
C24 C23 H21 119.3
C23 C24 C19 117.9(2)
C23 C24 C25 120.9(2)
C19 C24 C25 121.2(2)
C24 C25 SI2 116.06(18)
C24 C25 H13 108.3
SI2 C25 H13 108.3
C24 C25 H20 108.3
SI2 C25 H20 108.3
H13 C25 H20 107.4
SI2 C26 H14 109.5
SI2 C26 H15 109.5
H14 C26 H15 109.5
SI2 C26 H16 109.5
H14 C26 H16 109.5
H15 C26 H16 109.5
SI2 C27 H17 109.5
SI2 C27 H18 109.5
H17 C27 H18 109.5
SI2 C27 H19 109.5
H17 C27 H19 109.5
H18 C27 H19 109.5
SI1 C28 H29 109.5
SI1 C28 H30 109.5
H29 C28 H30 109.5
SI1 C28 H31 109.5
H29 C28 H31 109.5
H30 C28 H31 109.5
C30 C29 C34 118.8(2)
C30 C29 P1 122.9(2)
C34 C29 P1 118.34(19)
C29 C30 C31 120.1(3)
C29 C30 H36 120
C31 C30 H36 120
C32 C31 C30 120.3(3)
C32 C31 H32 119.9
C30 C31 H32 119.9
C31 C32 C33 120.1(3)
C31 C32 H35 119.9
C33 C32 H35 119.9
C32 C33 C34 119.7(3)
C32 C33 H33 120.2
C34 C33 H33 120.2
C33 C34 C29 121.1(3)
C33 C34 H34 119.5
C29 C34 H34 119.5
C40 C35 C36 118.4(2)
C40 C35 P1 117.27(19)
C36 C35 P1 124.4(2)
C37 C36 C35 120.2(3)
C37 C36 H37 119.9
C35 C36 H37 119.9
C36 C37 C38 120.7(3)
C36 C37 H41 119.6
C38 C37 H41 119.6
C37 C38 C39 119.8(3)
C37 C38 H40 120.1
C39 C38 H40 120.1
C40 C39 C38 119.6(3)
C40 C39 H38 120.2
C38 C39 H38 120.2
C39 C40 C35 121.3(2)
C39 C40 H39 119.4
C35 C40 H39 119.4
C46 C41 C42 118.4(2)
C46 C41 P1 120.78(19)
C42 C41 P1 120.73(19)
C43 C42 C41 120.5(3)
C43 C42 H46 119.8
C41 C42 H46 119.8
C44 C43 C42 120.3(3)
C44 C43 H45 119.8
C42 C43 H45 119.8
C45 C44 C43 119.5(3)
C45 C44 H44 120.3
C43 C44 H44 120.3
C44 C45 C46 120.5(3)
C44 C45 H43 119.7
C46 C45 H43 119.7
C45 C46 C41 120.8(3)
C45 C46 H42 119.6
C41 C46 H42 119.6
O1 C47 C48 106.5(3)
O1 C47 H47A 110.4
C48 C47 H47A 110.4
O1 C47 H47B 110.4
C48 C47 H47B 110.4
H47A C47 H47B 108.6
C47 C48 C49 102.7(3)
C47 C48 H51 111.2
C49 C48 H51 111.2
C47 C48 H52 111.2
C49 C48 H52 111.2
H51 C48 H52 109.1
C50 C49 C48 103.6(3)
C50 C49 H48 111
C48 C49 H48 111
C50 C49 H50 111
C48 C49 H50 111
H48 C49 H50 109
O1 C50 C49 107.2(3)
O1 C50 H50A 110.3
C49 C50 H50A 110.3
O1 C50 H50B 110.3
C49 C50 H50B 110.3
H50A C50 H50B 108.5
C5 SI1 C28 102.60(13)
C5 SI1 C6 101.09(12)
C28 SI1 C6 100.67(11)
C5 SI1 IR1 125.39(9)
C28 SI1 IR1 116.88(9)
C6 SI1 IR1 106.50(8)
C26 SI2 C27 105.76(18)
C26 SI2 C25 105.11(14)
C27 SI2 C25 100.74(15)
C26 SI2 IR1 109.41(10)
C27 SI2 IR1 123.10(10)
C25 SI2 IR1 111.13(8)
C35 P1 C29 103.68(12)
C35 P1 C41 105.24(11)
C29 P1 C41 101.87(11)
C35 P1 IR1 102.54(8)
C29 P1 IR1 121.86(8)
C41 P1 IR1 119.55(8)
C19 P2 C12 103.16(11)
C19 P2 C13 106.96(11)
C12 P2 C13 101.37(11)
C19 P2 IR1 112.57(8)
C12 P2 IR1 120.20(8)
C13 P2 IR1 111.27(8)
P2 IR1 SI2 89.77(2)
P2 IR1 P1 166.87(2)
SI2 IR1 P1 101.32(3)
P2 IR1 SI1 89.65(2)
SI2 IR1 SI1 97.47(3)
P1 IR1 SI1 95.77(2)
P2 IR1 CL1 85.03(2)
SI2 IR1 CL1 96.99(3)
P1 IR1 CL1 86.65(2)
SI1 IR1 CL1 164.56(2)
C50 O1 C47 103.9(3)
O2 C4 C3 106.2(2)
O2 C4 H4A 110.5
C3 C4 H4A 110.5
O2 C4 H4B 110.5
C3 C4 H4B 110.5
H4A C4 H4B 108.7

loop_
_geom_bond_atom_site_label_1
_geom_bond_atom_site_label_2
_geom_bond_distance
C1 O2 1.427(4)
C1 C2 1.509(5)
C1 H1A 0.99
C1 H1B 0.99
C2 C3 1.527(5)
C2 H2A 0.99
C2 H2B 0.99
C3 C4 1.519(5)
C3 H3A 0.99
C3 H3B 0.99
O2 C4 1.410(4)
C5 SI1 1.883(3)
C5 H3 0.98
C5 H4 0.98
C5 H5 0.98
C6 C7 1.488(3)
C6 SI1 1.925(3)
C6 H27 0.99
C6 H28 0.99
C7 C8 1.399(3)
C7 C12 1.405(3)
C8 C9 1.376(4)
C8 H26 0.95
C9 C10 1.386(4)
C9 H25 0.95
C10 C11 1.383(4)
C10 H6 0.95
C11 C12 1.399(3)
C11 H24 0.95
C12 P2 1.830(2)
C13 C18 1.392(4)
C13 C14 1.395(4)
C13 P2 1.837(2)
C14 C15 1.380(4)
C14 H11 0.95
C15 C16 1.377(4)
C15 H7 0.95
C16 C17 1.382(4)
C16 H8 0.95
C17 C18 1.388(4)
C17 H9 0.95
C18 H10 0.95
C19 C20 1.388(4)
C19 C24 1.412(3)
C19 P2 1.819(2)
C20 C21 1.394(4)
C20 H23 0.95
C21 C22 1.382(4)
C21 H22 0.95
C22 C23 1.385(4)
C22 H12 0.95
C23 C24 1.394(4)
C23 H21 0.95
C24 C25 1.498(4)
C25 SI2 1.902(3)
C25 H13 0.99
C25 H20 0.99
C26 SI2 1.865(3)
C26 H14 0.98
C26 H15 0.98
C26 H16 0.98
C27 SI2 1.876(3)
C27 H17 0.98
C27 H18 0.98
C27 H19 0.98
C28 SI1 1.904(3)
C28 H29 0.98
C28 H30 0.98
C28 H31 0.98
C29 C30 1.393(4)
C29 C34 1.394(4)
C29 P1 1.826(3)
C30 C31 1.396(4)
C30 H36 0.95
C31 C32 1.381(4)
C31 H32 0.95
C32 C33 1.385(4)
C32 H35 0.95
C33 C34 1.385(4)
C33 H33 0.95
C34 H34 0.95
C35 C40 1.395(3)
C35 C36 1.401(4)
C35 P1 1.825(2)
C36 C37 1.383(4)
C36 H37 0.95
C37 C38 1.385(4)
C37 H41 0.95
C38 C39 1.386(4)
C38 H40 0.95
C39 C40 1.385(4)
C39 H38 0.95
C40 H39 0.95
C41 C46 1.398(4)
C41 C42 1.399(4)
C41 P1 1.837(3)
C42 C43 1.391(4)
C42 H46 0.95
C43 C44 1.391(4)
C43 H45 0.95
C44 C45 1.380(4)
C44 H44 0.95
C45 C46 1.387(4)
C45 H43 0.95
C46 H42 0.95
C47 O1 1.406(4)
C47 C48 1.503(4)
C47 H47A 0.99
C47 H47B 0.99
C48 C49 1.520(5)
C48 H51 0.99
C48 H52 0.99
C49 C50 1.510(7)
C49 H48 0.99
C49 H50 0.99
C50 O1 1.402(6)
C50 H50A 0.99
C50 H50B 0.99
SI1 IR1 2.3703(7)
SI2 IR1 2.3228(7)
P1 IR1 2.3514(7)
P2 IR1 2.3163(6)
CL1 IR1 2.4475(6)
C4 H4A 0.99
C4 H4B 0.99
